data_4343398
loop_
_publ_author_name
'Hu, Fa-Lu'
'Jiang, Fei-Long'
'Zheng, Jun'
'Wu, Ming-Yan'
'Pang, Jian-Dong'
'Hong, Mao-Chun'

_publ_section_title
;
 Magnetic Properties of 3D Heptanuclear Lanthanide Frameworks Supported by
 Mixed Ligands.
;
_journal_issue 13
_journal_name_full 'Inorganic chemistry'
_journal_page_first 6081
_journal_page_last 6083
_journal_paper_doi 10.1021/acs.inorgchem.5b00917
_journal_volume 54
_journal_year 2015
_chemical_formula_sum 'C88 H71 Dy7 N3 O39.5'
_chemical_formula_weight 2939.97
_chemical_name_systematic
;
 ?
;
_space_group_crystal_system triclinic
_space_group_IT_number 2
_space_group_name_Hall '-P 1'
_space_group_name_H-M_alt 'P -1'
_symmetry_space_group_name_Hall '-P 1'
_symmetry_space_group_name_H-M 'P -1'
_atom_sites_solution_hydrogens mixed
_audit_creation_method SHELXL-2013
_cell_angle_alpha 99.592(14)
_cell_angle_beta 105.655(10)
_cell_angle_gamma 112.612(10)
_cell_formula_units_Z 2
_cell_length_a 14.0564(5)
_cell_length_b 17.1977(7)
_cell_length_c 22.2180(9)
_cell_measurement_reflns_used 12854
_cell_measurement_temperature 293(2)
_cell_measurement_theta_max 27.5217
_cell_measurement_theta_min 2.9986
_cell_volume 4547.9(8)
_computing_structure_refinement 'SHELXL-2013 (Sheldrick, 2013)'
_diffrn_ambient_temperature 293(2)
_diffrn_detector_area_resol_mean 14.6306
_diffrn_measured_fraction_theta_full 0.993
_diffrn_measured_fraction_theta_max 0.988
_diffrn_measurement_device_type 'Mercury70 (2x2 bin mode)'
_diffrn_measurement_method CCD_Profile_fitting
_diffrn_radiation_type MoK\a
_diffrn_radiation_wavelength 0.71073
_diffrn_reflns_av_R_equivalents 0.0403
_diffrn_reflns_av_unetI/netI 0.0545
_diffrn_reflns_Laue_measured_fraction_full 0.993
_diffrn_reflns_Laue_measured_fraction_max 0.988
_diffrn_reflns_limit_h_max 18
_diffrn_reflns_limit_h_min -18
_diffrn_reflns_limit_k_max 22
_diffrn_reflns_limit_k_min -22
_diffrn_reflns_limit_l_max 28
_diffrn_reflns_limit_l_min -28
_diffrn_reflns_number 47751
_diffrn_reflns_point_group_measured_fraction_full 0.993
_diffrn_reflns_point_group_measured_fraction_max 0.988
_diffrn_reflns_theta_full 25.242
_diffrn_reflns_theta_max 27.484
_diffrn_reflns_theta_min 3.126
_exptl_absorpt_coefficient_mu 5.770
_exptl_absorpt_correction_T_max 1.0000
_exptl_absorpt_correction_T_min 0.7800
_exptl_absorpt_correction_type multi-scan
_exptl_crystal_colour yellowish
_exptl_crystal_density_diffrn 2.147
_exptl_crystal_description prism
_exptl_crystal_F_000 2796
_exptl_crystal_size_max 0.16
_exptl_crystal_size_mid 0.12
_exptl_crystal_size_min 0.06
_refine_diff_density_max 2.725
_refine_diff_density_min -3.199
_refine_diff_density_rms 0.198
_refine_ls_extinction_method none
_refine_ls_goodness_of_fit_ref 1.034
_refine_ls_hydrogen_treatment mixed
_refine_ls_matrix_type full
_refine_ls_number_parameters 1289
_refine_ls_number_reflns 20627
_refine_ls_number_restraints 12
_refine_ls_restrained_S_all 1.034
_refine_ls_R_factor_all 0.0495
_refine_ls_R_factor_gt 0.0425
_refine_ls_shift/su_max 0.001
_refine_ls_shift/su_mean 0.000
_refine_ls_structure_factor_coef Fsqd
_refine_ls_weighting_details
;
 w=1/[\s^2^(Fo^2^)+(0.0685P)^2^]
 where P=(Fo^2^+2Fc^2^)/3
;
_refine_ls_weighting_scheme calc
_refine_ls_wR_factor_gt 0.1112
_refine_ls_wR_factor_ref 0.1189
_reflns_Friedel_coverage 0.000
_reflns_number_gt 17567
_reflns_number_total 20627
_reflns_threshold_expression 'I > 2\s(I)'
_cod_data_source_file ic5b00917_si_003.cif
_cod_data_source_block G:\paper\201411~1\RECLUS~1\Ln7\MANUSC~1\submited\_HE16B~1\1
_cod_depositor_comments 'Adding full bibliography for 4343398--4343399.cif.'
_cod_original_cell_volume 4547.9(5)
_cod_original_formula_sum 'C88 H71 Dy7 N3 O39.50'
_cod_database_code 4343398
_shelx_space_group_comment
;
The symmetry employed for this shelxl refinement is uniquely defined
by the following loop, which should always be used as a source of
symmetry information in preference to the above space-group names.
They are only intended as comments.
;
_shelxl_version_number 2013-2

loop_
_space_group_symop_operation_xyz
'x, y, z'
'-x, -y, -z'

loop_
_atom_site_label
_atom_site_type_symbol
_atom_site_fract_x
_atom_site_fract_y
_atom_site_fract_z
_atom_site_U_iso_or_equiv
_atom_site_adp_type
_atom_site_occupancy
_atom_site_site_symmetry_order
_atom_site_calc_flag
_atom_site_refinement_flags_posn
_atom_site_refinement_flags_adp
_atom_site_refinement_flags_occupancy
Dy1 Dy 0.03350(2) 0.35446(2) 0.05035(2) 0.03416(8) Uani 1 1 d . . .
Dy2 Dy 0.06397(2) 0.16957(2) 0.10979(2) 0.02767(7) Uani 1 1 d . . .
Dy3 Dy 0.14993(2) 0.38597(2) 0.23291(2) 0.02667(7) Uani 1 1 d . . .
Dy4 Dy 0.32212(2) 0.37173(2) 0.12814(2) 0.03357(8) Uani 1 1 d . . .
Dy5 Dy 0.14904(2) 0.39344(2) 0.40809(2) 0.02365(7) Uani 1 1 d . . .
Dy6 Dy 0.40081(2) 0.40525(2) 0.37048(2) 0.02750(7) Uani 1 1 d . . .
Dy7 Dy 0.33373(2) 0.59530(2) 0.37721(2) 0.02563(7) Uani 1 1 d . . .
O1 O 0.0523(4) 0.4698(3) 0.2079(2) 0.0478(12) Uani 1 1 d . . .
O2 O -0.0189(5) 0.4500(4) 0.1032(2) 0.0668(18) Uani 1 1 d . . .
O3 O -0.1462(8) 0.4951(6) -0.0475(4) 0.046(2) Uani 0.5 1 d . . P
O4 O -0.1444(15) 0.6029(10) 0.0220(8) 0.071(5) Uani 0.5 1 d . . P
O5 O -0.1355(13) 0.5639(14) -0.0025(9) 0.065(5) Uani 0.5 1 d . . P
O6 O -0.3037(9) 0.5604(8) -0.0414(5) 0.063(3) Uani 0.5 1 d . . P
O7 O 0.0615(4) -0.1118(3) -0.0021(2) 0.0516(12) Uani 1 1 d . . .
O8 O 0.0825(5) -0.2203(4) 0.0326(3) 0.0677(17) Uani 1 1 d . . .
O9 O 0.1923(4) 0.1342(4) 0.0858(3) 0.0555(13) Uani 1 1 d . . .
O10 O 0.3296(11) 0.2482(9) 0.0725(5) 0.056(3) Uani 0.7 1 d . . P
O11 O 0.342(2) 0.2403(17) 0.1007(13) 0.047(7) Uani 0.3 1 d . . P
O12 O 0.0836(4) 0.1556(3) 0.2174(2) 0.0507(12) Uani 1 1 d . . .
O13 O -0.0893(4) 0.1038(3) 0.1528(2) 0.0439(11) Uani 1 1 d . . .
O14 O -0.0238(3) 0.2870(3) 0.33277(19) 0.0381(10) Uani 1 1 d . . .
O15 O -0.0259(3) 0.3066(3) 0.2358(2) 0.0401(10) Uani 1 1 d . . .
O16 O 0.5598(3) 0.3962(3) 0.4349(2) 0.0369(9) Uani 1 1 d . . .
O17 O 0.5786(5) 0.3320(3) 0.5128(2) 0.0572(14) Uani 1 1 d . . .
O18 O 0.4247(4) 0.3208(3) 0.2912(2) 0.0418(10) Uani 1 1 d . . .
O19 O 0.4559(5) 0.3554(5) 0.2051(3) 0.0739(19) Uani 1 1 d . . .
O20 O 0.5603(4) 0.5410(3) 0.3973(2) 0.0427(11) Uani 1 1 d . . .
O21 O 0.5201(4) 0.6530(3) 0.3927(2) 0.0425(11) Uani 1 1 d . . .
O22 O 0.6563(4) 0.6989(3) 0.5782(2) 0.0458(11) Uani 1 1 d . . .
O23 O 0.8025(4) 0.7099(3) 0.5531(2) 0.0386(10) Uani 1 1 d . . .
O24 O 0.5014(9) 0.4900(7) 0.1371(5) 0.089(3) Uani 0.7 1 d . . P
O25 O 0.4409(6) 0.5271(5) 0.2112(4) 0.097(2) Uani 1 1 d . . .
O26 O 0.3720(5) 0.7385(3) 0.3556(3) 0.0533(13) Uani 1 1 d . . .
O27 O 0.2887(4) 0.6172(3) 0.2715(2) 0.0534(13) Uani 1 1 d . . .
O28 O -0.1103(4) 0.4840(3) 0.5594(2) 0.0356(9) Uani 1 1 d . . .
O29 O -0.2077(4) 0.3694(3) 0.5884(3) 0.0537(13) Uani 1 1 d . . .
O30 O -0.1818(12) 0.2838(12) 0.0353(12) 0.112(8) Uani 0.4 1 d . . P
O31 O -0.0879(7) 0.3780(6) -0.0344(4) 0.058(2) Uani 0.6 1 d . U P
O32 O -0.0059(5) 0.0082(3) 0.0805(3) 0.0643(15) Uani 1 1 d . . .
O33 O 0.2357(3) 0.4586(3) 0.52707(19) 0.0345(9) Uani 1 1 d . . .
O34 O 0.1407(3) 0.2774(3) 0.05635(18) 0.0319(9) Uani 1 1 d . . .
O35 O 0.0118(3) 0.2805(3) 0.12685(18) 0.0300(8) Uani 1 1 d . . .
O36 O 0.2023(3) 0.4322(3) 0.14690(19) 0.0323(9) Uani 1 1 d . . .
O37 O 0.2227(3) 0.2970(3) 0.18720(17) 0.0284(8) Uani 1 1 d . . .
O38 O 0.1597(3) 0.4708(3) 0.33024(17) 0.0288(8) Uani 1 1 d . . .
O39 O 0.3389(3) 0.4788(2) 0.30195(17) 0.0271(8) Uani 1 1 d . . .
O40 O 0.2044(3) 0.3332(2) 0.32253(18) 0.0288(8) Uani 1 1 d . . .
O41 O 0.3384(3) 0.4853(3) 0.42955(18) 0.0315(9) Uani 1 1 d . . .
O42 O 0.3989(17) 0.8989(8) 0.4328(7) 0.234(8) Uani 1 1 d . . .
O43 O -0.5000 0.5000 0.0000 0.131(5) Uani 1 2 d S . P
O44 O 0.1575(10) 0.2018(10) -0.0747(5) 0.176(5) Uani 1 1 d . . .
N1 N 0.0108(4) 0.3324(3) 0.4668(2) 0.0308(10) Uani 1 1 d . . .
N3 N 0.6863(7) 0.7547(6) 0.1531(5) 0.090(3) Uani 1 1 d . . .
N84 N 0.2978(9) 0.7570(7) 0.1373(4) 0.105(3) Uani 1 1 d . . .
C1 C 0.0015(5) 0.4855(5) 0.1611(3) 0.0384(14) Uani 1 1 d . . .
C2 C -0.0356(6) 0.5554(5) 0.1756(3) 0.0473(17) Uani 1 1 d . . .
C3 C 0.0330(7) 0.6283(6) 0.2279(4) 0.063(2) Uani 1 1 d . . .
H3A H 0.0967 0.6296 0.2558 0.076 Uiso 1 1 calc R U .
C4 C 0.0134(10) 0.7018(7) 0.2422(5) 0.083(3) Uani 1 1 d . . .
H4 H 0.0654 0.7529 0.2763 0.099 Uiso 1 1 calc R U .
C5 C -0.0831(13) 0.6958(9) 0.2052(7) 0.113(5) Uani 1 1 d . . .
H5 H -0.0991 0.7433 0.2136 0.135 Uiso 1 1 calc R U .
C6 C -0.1615(11) 0.6174(10) 0.1531(6) 0.103(4) Uani 1 1 d . . .
H6 H -0.2292 0.6136 0.1289 0.124 Uiso 1 1 calc R U .
C7 C -0.1392(7) 0.5471(6) 0.1377(4) 0.058(2) Uani 1 1 d . . .
C8 C -0.2271(8) 0.4655(9) 0.0853(6) 0.096(3) Uani 1 1 d . . .
C9 C -0.2851(11) 0.3954(10) 0.1043(6) 0.123(5) Uani 1 1 d . . .
H9 H -0.2604 0.3978 0.1481 0.148 Uiso 1 1 calc R U .
C10 C -0.3750(8) 0.3246(8) 0.0620(6) 0.096(3) Uani 1 1 d . . .
H10 H -0.4191 0.2836 0.0777 0.115 Uiso 1 1 calc R U .
C11 C -0.4054(8) 0.3100(9) -0.0069(6) 0.111(5) Uani 1 1 d . . .
H11 H -0.4618 0.2568 -0.0369 0.134 Uiso 1 1 calc R U .
C12 C -0.3472(10) 0.3782(8) -0.0266(6) 0.110(5) Uani 1 1 d . . .
H12 H -0.3632 0.3721 -0.0710 0.132 Uiso 1 1 calc R U .
C13 C -0.2636(9) 0.4574(7) 0.0203(4) 0.075(3) Uani 1 1 d . . .
C14 C -0.1709(18) 0.5239(14) -0.0002(10) 0.046(4) Uani 0.5 1 d . . P
C15 C -0.2357(15) 0.5325(12) -0.0109(7) 0.052(4) Uani 0.5 1 d . . P
C16 C 0.1013(5) -0.1417(5) 0.0413(4) 0.0521(19) Uani 1 1 d . . .
C17 C 0.1747(5) -0.0777(5) 0.1084(3) 0.0508(19) Uani 1 1 d . . .
C18 C 0.1496(7) -0.0966(6) 0.1608(4) 0.064(2) Uani 1 1 d . . .
H18 H 0.0928 -0.1514 0.1549 0.077 Uiso 1 1 calc R U .
C19 C 0.2073(9) -0.0357(8) 0.2229(4) 0.084(3) Uani 1 1 d . . .
H19 H 0.1911 -0.0492 0.2589 0.100 Uiso 1 1 calc R U .
C20 C 0.2915(8) 0.0478(8) 0.2299(4) 0.084(3) Uani 1 1 d . . .
H20 H 0.3270 0.0913 0.2704 0.101 Uiso 1 1 calc R U .
C21 C 0.3210(6) 0.0654(6) 0.1794(3) 0.058(2) Uani 1 1 d . . .
H21 H 0.3814 0.1184 0.1861 0.070 Uiso 1 1 calc R U .
C22 C 0.2607(5) 0.0036(5) 0.1157(3) 0.0452(17) Uani 1 1 d . . .
C23 C 0.2970(5) 0.0237(5) 0.0599(3) 0.0457(17) Uani 1 1 d . . .
C24 C 0.3215(6) -0.0366(5) 0.0248(3) 0.0525(19) Uani 1 1 d . . .
H24 H 0.3128 -0.0886 0.0350 0.063 Uiso 1 1 calc R U .
C25 C 0.3580(7) -0.0188(6) -0.0245(4) 0.068(3) Uani 1 1 d . . .
H25 H 0.3703 -0.0609 -0.0489 0.081 Uiso 1 1 calc R U .
C26 C 0.3771(8) 0.0574(7) -0.0395(5) 0.079(3) Uani 1 1 d . . .
H26 H 0.4052 0.0690 -0.0721 0.095 Uiso 1 1 calc R U .
C27 C 0.3540(7) 0.1166(6) -0.0054(5) 0.068(2) Uani 1 1 d . . .
H27 H 0.3656 0.1689 -0.0157 0.082 Uiso 1 1 calc R U .
C28 C 0.3140(5) 0.1015(5) 0.0439(4) 0.0477(17) Uani 1 1 d . . .
C29 C 0.2785(6) 0.1657(5) 0.0729(4) 0.0491(18) Uani 1 1 d . . .
C30 C -0.0202(5) 0.1162(4) 0.2064(3) 0.0401(14) Uani 1 1 d . . .
C31 C -0.0504(5) 0.0844(4) 0.2610(3) 0.0391(14) Uani 1 1 d . . .
C32 C 0.0189(7) 0.0584(5) 0.2997(4) 0.0556(19) Uani 1 1 d . . .
H32 H 0.0822 0.0624 0.2920 0.067 Uiso 1 1 calc R U .
C33 C -0.0047(7) 0.0261(6) 0.3504(5) 0.064(2) Uani 1 1 d . . .
H33 H 0.0417 0.0073 0.3753 0.077 Uiso 1 1 calc R U .
C34 C -0.0955(7) 0.0222(5) 0.3634(4) 0.0559(19) Uani 1 1 d . . .
H34 H -0.1111 0.0010 0.3972 0.067 Uiso 1 1 calc R U .
C35 C -0.1648(6) 0.0504(5) 0.3255(4) 0.0485(17) Uani 1 1 d . . .
H35 H -0.2264 0.0475 0.3348 0.058 Uiso 1 1 d R U .
C36 C -0.1456(5) 0.0818(4) 0.2743(3) 0.0387(14) Uani 1 1 d . . .
C37 C -0.2231(5) 0.1118(4) 0.2384(3) 0.0346(13) Uani 1 1 d . . .
C38 C -0.3349(5) 0.0519(5) 0.2046(3) 0.0457(16) Uani 1 1 d . . .
H38 H -0.3595 -0.0065 0.2050 0.055 Uiso 1 1 calc R U .
C39 C -0.4094(5) 0.0776(5) 0.1707(3) 0.0479(17) Uani 1 1 d . . .
H39 H -0.4838 0.0368 0.1496 0.057 Uiso 1 1 d R U .
C40 C -0.3751(5) 0.1621(5) 0.1676(3) 0.0482(17) Uani 1 1 d . . .
H40 H -0.4253 0.1791 0.1441 0.058 Uiso 1 1 d R U .
C41 C -0.2638(5) 0.2227(5) 0.2004(3) 0.0404(14) Uani 1 1 d . . .
H41 H -0.2400 0.2800 0.1977 0.049 Uiso 1 1 calc R U .
C42 C -0.1884(5) 0.2002(4) 0.2366(3) 0.0322(12) Uani 1 1 d . . .
C43 C -0.0705(5) 0.2692(4) 0.2716(3) 0.0314(12) Uani 1 1 d . . .
C44 C 0.5678(5) 0.3335(4) 0.4553(3) 0.0378(14) Uani 1 1 d . . .
C45 C 0.5664(5) 0.2561(4) 0.4115(3) 0.0399(14) Uani 1 1 d . . .
C46 C 0.5379(7) 0.1799(5) 0.4311(4) 0.0567(19) Uani 1 1 d . . .
H46 H 0.5208 0.1802 0.4687 0.068 Uiso 1 1 calc R U .
C47 C 0.5347(7) 0.1044(5) 0.3963(4) 0.062(2) Uani 1 1 d . . .
H47 H 0.5108 0.0529 0.4083 0.074 Uiso 1 1 d R U .
C48 C 0.5664(8) 0.1065(6) 0.3432(5) 0.072(3) Uani 1 1 d . . .
H48 H 0.5687 0.0571 0.3205 0.087 Uiso 1 1 calc R U .
C49 C 0.5941(7) 0.1794(5) 0.3238(4) 0.0550(19) Uani 1 1 d . . .
H49 H 0.6130 0.1780 0.2867 0.066 Uiso 1 1 calc R U .
C50 C 0.5961(6) 0.2578(5) 0.3567(3) 0.0465(17) Uani 1 1 d . . .
C51 C 0.6545(5) 0.3364(5) 0.3371(3) 0.0432(15) Uani 1 1 d . . .
C52 C 0.7696(6) 0.3694(6) 0.3616(4) 0.0544(19) Uani 1 1 d . . .
H52 H 0.8013 0.3493 0.3940 0.065 Uiso 1 1 calc R U .
C53 C 0.8378(6) 0.4296(6) 0.3405(4) 0.065(2) Uani 1 1 d . . .
H53 H 0.9142 0.4510 0.3594 0.077 Uiso 1 1 calc R U .
C54 C 0.7925(7) 0.4595(6) 0.2898(4) 0.065(2) Uani 1 1 d . . .
H54 H 0.8369 0.4990 0.2733 0.078 Uiso 1 1 calc R U .
C55 C 0.6785(6) 0.4268(5) 0.2661(4) 0.0547(19) Uani 1 1 d . . .
H55 H 0.6468 0.4460 0.2331 0.066 Uiso 1 1 calc R U .
C56 C 0.6083(6) 0.3669(5) 0.2885(3) 0.0421(15) Uani 1 1 d . . .
C57 C 0.4878(5) 0.3456(4) 0.2592(3) 0.0392(14) Uani 1 1 d . . .
C58 C 0.5855(5) 0.6196(4) 0.3960(3) 0.0341(13) Uani 1 1 d . . .
C59 C 0.6984(5) 0.6748(4) 0.3957(3) 0.0375(14) Uani 1 1 d . . .
C60 C 0.7368(6) 0.6314(5) 0.3566(4) 0.0497(17) Uani 1 1 d . . .
H60 H 0.6951 0.5710 0.3355 0.060 Uiso 1 1 calc R U .
C61 C 0.8355(8) 0.6764(7) 0.3485(5) 0.072(3) Uani 1 1 d . . .
H61 H 0.8587 0.6464 0.3215 0.086 Uiso 1 1 calc R U .
C62 C 0.8992(7) 0.7653(6) 0.3802(5) 0.070(3) Uani 1 1 d . . .
H62 H 0.9649 0.7961 0.3742 0.084 Uiso 1 1 calc R U .
C63 C 0.8650(6) 0.8081(5) 0.4207(4) 0.059(2) Uani 1 1 d . . .
H63 H 0.9104 0.8677 0.4434 0.070 Uiso 1 1 calc R U .
C64 C 0.7634(5) 0.7656(4) 0.4296(3) 0.0363(13) Uani 1 1 d . . .
C65 C 0.7364(5) 0.8216(4) 0.4737(3) 0.0377(14) Uani 1 1 d . . .
C66 C 0.7262(7) 0.8943(5) 0.4561(4) 0.058(2) Uani 1 1 d . . .
H66 H 0.7295 0.9011 0.4159 0.070 Uiso 1 1 calc R U .
C67 C 0.7118(8) 0.9549(6) 0.4963(5) 0.074(3) Uani 1 1 d . . .
H67 H 0.7060 1.0023 0.4836 0.088 Uiso 1 1 calc R U .
C68 C 0.7057(8) 0.9450(5) 0.5562(5) 0.069(2) Uani 1 1 d . . .
H68 H 0.6979 0.9867 0.5844 0.083 Uiso 1 1 calc R U .
C69 C 0.7114(6) 0.8721(5) 0.5739(4) 0.0513(18) Uani 1 1 d . . .
H69 H 0.7057 0.8647 0.6135 0.062 Uiso 1 1 calc R U .
C70 C 0.7254(5) 0.8105(4) 0.5323(3) 0.0355(13) Uani 1 1 d . . .
C71 C 0.7287(5) 0.7334(4) 0.5561(3) 0.0325(12) Uani 1 1 d . . .
C72 C 0.4902(8) 0.5546(7) 0.1790(5) 0.073(3) Uani 1 1 d . . .
C73 C 0.5671(6) 0.6502(5) 0.1909(4) 0.056(2) Uani 1 1 d . . .
C74 C 0.5883(8) 0.7140(7) 0.2435(5) 0.076(3) Uani 1 1 d . . .
H74 H 0.5558 0.6999 0.2741 0.091 Uiso 1 1 calc R U .
C75 C 0.6566(12) 0.7979(8) 0.2519(6) 0.105(4) Uani 1 1 d . . .
H75 H 0.6698 0.8428 0.2876 0.126 Uiso 1 1 calc R U .
C76 C 0.7077(9) 0.8179(7) 0.2072(8) 0.098(4) Uani 1 1 d . . .
H76 H 0.7578 0.8761 0.2146 0.118 Uiso 1 1 calc R U .
C77 C 0.6161(8) 0.6749(6) 0.1477(4) 0.070(2) Uani 1 1 d . . .
H77 H 0.5978 0.6304 0.1103 0.084 Uiso 1 1 calc R U .
C78 C 0.3347(5) 0.6991(5) 0.2950(3) 0.0426(15) Uani 1 1 d . . .
C79 C 0.3487(6) 0.7538(5) 0.2489(4) 0.0495(17) Uani 1 1 d . . .
C80 C 0.4153(9) 0.8426(6) 0.2688(5) 0.077(3) Uani 1 1 d . . .
H80 H 0.4557 0.8736 0.3131 0.092 Uiso 1 1 calc R U .
C81 C 0.4212(12) 0.8854(7) 0.2218(7) 0.107(4) Uani 1 1 d . . .
H81 H 0.4664 0.9459 0.2340 0.128 Uiso 1 1 calc R U .
C82 C 0.3620(13) 0.8399(9) 0.1589(7) 0.107(4) Uani 1 1 d . . .
H82 H 0.3679 0.8708 0.1284 0.128 Uiso 1 1 calc R U .
C83 C 0.2911(8) 0.7136(6) 0.1824(4) 0.070(3) Uani 1 1 d . . .
H83 H 0.2450 0.6530 0.1679 0.084 Uiso 1 1 calc R U .
C84 C -0.1423(5) 0.4054(4) 0.5616(3) 0.0310(12) Uani 1 1 d . . .
C85 C -0.1021(4) 0.3486(4) 0.5269(3) 0.0266(11) Uani 1 1 d . . .
C86 C -0.1547(6) 0.2578(4) 0.5145(4) 0.0444(16) Uani 1 1 d . . .
H86 H -0.2110 0.2322 0.5300 0.053 Uiso 1 1 calc R U .
C87 C -0.1223(7) 0.2064(5) 0.4791(4) 0.0546(19) Uani 1 1 d . . .
H87 H -0.1560 0.1454 0.4707 0.065 Uiso 1 1 calc R U .
C88 C -0.0401(6) 0.2452(4) 0.4562(4) 0.0451(16) Uani 1 1 d . . .
H88 H -0.0189 0.2095 0.4322 0.054 Uiso 1 1 d R U .
C89 C -0.0201(4) 0.3826(4) 0.5025(2) 0.0263(11) Uani 1 1 d . . .
H89 H 0.0159 0.4435 0.5112 0.032 Uiso 1 1 calc R U .
H36 H 0.2321 0.4956 0.1641 0.032 Uiso 1 1 d R U .
H40A H 0.1722 0.2799 0.3196 0.032 Uiso 1 1 d R U .
H34A H 0.1376 0.2568 0.0115 0.032 Uiso 1 1 d R U .
H35A H -0.0544 0.2547 0.1321 0.032 Uiso 1 1 d R U .
H39A H 0.3850 0.5159 0.2857 0.032 Uiso 1 1 d R U .
H132 H 0.1107 0.4858 0.3227 0.11(4) Uiso 1 1 d R . .
H37 H 0.2595 0.2794 0.2215 0.137 Uiso 1 1 d R U .
H41A H 0.3787 0.5041 0.4729 0.137 Uiso 1 1 d R U .
O45 O 0.4227(18) 0.5150(15) 0.1246(11) 0.072(6) Uani 0.3 1 d . U P

loop_
_atom_site_aniso_label
_atom_site_aniso_U_11
_atom_site_aniso_U_22
_atom_site_aniso_U_33
_atom_site_aniso_U_23
_atom_site_aniso_U_13
_atom_site_aniso_U_12
Dy1 0.04096(16) 0.02835(15) 0.02650(13) 0.00616(10) 0.00591(11) 0.01436(13)
Dy2 0.02166(13) 0.02168(14) 0.03129(13) 0.00206(10) 0.00862(10) 0.00474(11)
Dy3 0.02425(13) 0.02693(14) 0.02207(12) 0.00459(10) 0.00698(9) 0.00712(11)
Dy4 0.02439(14) 0.02999(16) 0.03570(14) 0.00806(11) 0.01106(11) 0.00263(12)
Dy5 0.02034(12) 0.02178(13) 0.02527(12) 0.00636(9) 0.00924(9) 0.00574(10)
Dy6 0.02372(13) 0.02557(14) 0.03338(13) 0.01065(10) 0.01230(10) 0.00938(11)
Dy7 0.02593(13) 0.02325(14) 0.02558(12) 0.00604(10) 0.01179(10) 0.00803(11)
O1 0.061(3) 0.049(3) 0.042(2) 0.016(2) 0.018(2) 0.033(3)
O2 0.074(4) 0.113(5) 0.036(3) 0.012(3) 0.013(2) 0.074(4)
O3 0.055(6) 0.033(5) 0.038(5) 0.016(4) 0.011(4) 0.011(5)
O4 0.123(14) 0.054(9) 0.094(10) 0.044(8) 0.089(11) 0.054(10)
O5 0.039(8) 0.070(14) 0.073(10) 0.044(11) 0.011(7) 0.010(8)
O6 0.050(6) 0.087(9) 0.051(6) 0.044(6) 0.021(5) 0.020(6)
O7 0.038(2) 0.042(3) 0.040(2) 0.001(2) -0.001(2) 0.000(2)
O8 0.053(3) 0.048(3) 0.063(3) -0.007(3) -0.015(3) 0.019(3)
O9 0.041(3) 0.055(3) 0.083(4) 0.019(3) 0.034(3) 0.028(3)
O10 0.048(5) 0.045(7) 0.064(7) -0.002(5) 0.030(6) 0.012(5)
O11 0.023(9) 0.025(9) 0.10(2) 0.029(14) 0.030(13) 0.006(7)
O12 0.031(2) 0.056(3) 0.050(3) 0.021(2) 0.016(2) 0.003(2)
O13 0.034(2) 0.044(3) 0.051(3) 0.014(2) 0.020(2) 0.012(2)
O14 0.027(2) 0.037(2) 0.031(2) 0.0072(17) 0.0052(16) 0.0000(19)
O15 0.029(2) 0.041(3) 0.038(2) 0.0123(19) 0.0146(18) 0.002(2)
O16 0.034(2) 0.030(2) 0.044(2) 0.0109(18) 0.0124(18) 0.0115(19)
O17 0.090(4) 0.047(3) 0.028(2) 0.005(2) 0.016(2) 0.033(3)
O18 0.035(2) 0.048(3) 0.036(2) 0.007(2) 0.0131(19) 0.016(2)
O19 0.047(3) 0.124(6) 0.070(4) 0.057(4) 0.025(3) 0.044(4)
O20 0.032(2) 0.030(2) 0.060(3) 0.019(2) 0.013(2) 0.008(2)
O21 0.031(2) 0.033(2) 0.056(3) 0.003(2) 0.016(2) 0.012(2)
O22 0.039(2) 0.056(3) 0.060(3) 0.037(2) 0.027(2) 0.025(2)
O23 0.047(3) 0.042(3) 0.047(2) 0.024(2) 0.029(2) 0.029(2)
O24 0.090(7) 0.063(6) 0.071(6) 0.017(5) 0.028(5) -0.005(5)
O25 0.076(5) 0.086(5) 0.119(6) 0.040(5) 0.054(5) 0.012(4)
O26 0.069(3) 0.037(3) 0.063(3) 0.021(2) 0.032(3) 0.025(3)
O27 0.068(3) 0.036(3) 0.050(3) 0.022(2) 0.019(2) 0.016(3)
O28 0.043(2) 0.032(2) 0.043(2) 0.0157(18) 0.0264(19) 0.019(2)
O29 0.060(3) 0.035(3) 0.091(4) 0.024(3) 0.060(3) 0.021(2)
O30 0.035(8) 0.066(12) 0.20(2) 0.006(13) 0.019(11) 0.022(8)
O31 0.047(4) 0.075(5) 0.033(3) 0.010(3) -0.020(3) 0.034(4)
O32 0.060(3) 0.027(3) 0.097(4) 0.008(3) 0.037(3) 0.011(3)
O33 0.028(2) 0.037(2) 0.0298(19) 0.0049(17) 0.0087(16) 0.0096(19)
O34 0.030(2) 0.028(2) 0.0258(18) 0.0014(15) 0.0089(15) 0.0046(17)
O35 0.0247(19) 0.029(2) 0.0319(19) 0.0078(16) 0.0116(15) 0.0076(17)
O36 0.031(2) 0.0194(19) 0.034(2) 0.0048(15) 0.0084(16) 0.0030(17)
O37 0.0222(18) 0.025(2) 0.0273(18) 0.0035(15) 0.0059(14) 0.0045(16)
O38 0.029(2) 0.032(2) 0.0248(18) 0.0080(15) 0.0111(15) 0.0120(18)
O39 0.0266(19) 0.023(2) 0.0265(17) 0.0062(15) 0.0111(15) 0.0059(16)
O40 0.0260(19) 0.022(2) 0.0317(19) 0.0087(15) 0.0089(15) 0.0053(16)
O41 0.0259(19) 0.031(2) 0.0295(19) 0.0081(16) 0.0094(15) 0.0056(17)
O42 0.45(3) 0.101(9) 0.188(13) 0.067(9) 0.172(16) 0.120(13)
O43 0.150(11) 0.092(9) 0.116(9) 0.000(7) 0.098(9) 0.002(8)
O44 0.147(9) 0.271(16) 0.083(6) 0.064(8) 0.042(6) 0.063(10)
N1 0.031(2) 0.025(2) 0.035(2) 0.0075(19) 0.016(2) 0.009(2)
N3 0.078(6) 0.054(5) 0.123(7) 0.041(5) 0.049(5) 0.000(4)
N84 0.130(8) 0.091(7) 0.068(5) 0.041(5) 0.002(5) 0.041(7)
C1 0.034(3) 0.046(4) 0.039(3) 0.014(3) 0.016(3) 0.020(3)
C2 0.058(4) 0.063(5) 0.044(4) 0.024(3) 0.031(3) 0.039(4)
C3 0.066(5) 0.075(6) 0.063(5) 0.016(4) 0.032(4) 0.041(5)
C4 0.105(8) 0.083(7) 0.079(7) 0.018(5) 0.047(6) 0.056(7)
C5 0.169(13) 0.115(10) 0.130(11) 0.046(9) 0.075(10) 0.123(11)
C6 0.118(10) 0.147(12) 0.093(8) 0.039(8) 0.040(7) 0.106(10)
C7 0.074(5) 0.078(6) 0.062(5) 0.046(4) 0.041(4) 0.054(5)
C8 0.057(4) 0.123(7) 0.104(6) 0.081(6) 0.029(4) 0.019(4)
C9 0.096(9) 0.142(12) 0.097(8) 0.089(9) 0.014(7) 0.012(8)
C10 0.057(4) 0.123(7) 0.104(6) 0.081(6) 0.029(4) 0.019(4)
C11 0.046(5) 0.112(10) 0.118(9) 0.066(8) -0.002(6) -0.012(6)
C12 0.093(8) 0.106(9) 0.083(7) 0.063(7) 0.016(6) -0.006(7)
C13 0.086(7) 0.073(6) 0.060(5) 0.044(5) 0.038(5) 0.012(5)
C14 0.036(10) 0.042(11) 0.054(9) 0.015(8) 0.011(8) 0.017(9)
C15 0.059(10) 0.058(11) 0.038(7) 0.024(7) 0.016(7) 0.023(9)
C16 0.029(3) 0.049(5) 0.048(4) -0.005(3) -0.003(3) 0.008(3)
C17 0.034(3) 0.060(5) 0.039(3) -0.006(3) 0.001(3) 0.019(4)
C18 0.057(5) 0.071(6) 0.051(4) 0.007(4) 0.012(4) 0.027(5)
C19 0.076(7) 0.119(9) 0.046(5) 0.012(5) 0.013(4) 0.046(7)
C20 0.061(5) 0.112(9) 0.039(4) -0.030(5) -0.003(4) 0.034(6)
C21 0.040(4) 0.068(5) 0.038(4) -0.021(3) -0.003(3) 0.023(4)
C22 0.029(3) 0.055(4) 0.034(3) -0.011(3) -0.001(2) 0.020(3)
C23 0.025(3) 0.049(4) 0.042(3) -0.009(3) 0.005(3) 0.011(3)
C24 0.037(4) 0.059(5) 0.049(4) -0.004(3) 0.007(3) 0.022(4)
C25 0.056(5) 0.065(6) 0.069(5) -0.015(4) 0.033(4) 0.021(5)
C26 0.075(6) 0.069(7) 0.087(7) -0.003(5) 0.057(5) 0.017(5)
C27 0.047(4) 0.060(6) 0.092(6) 0.005(5) 0.040(4) 0.017(4)
C28 0.027(3) 0.043(4) 0.059(4) -0.005(3) 0.020(3) 0.009(3)
C29 0.033(3) 0.040(4) 0.057(4) -0.009(3) 0.017(3) 0.010(3)
C30 0.026(3) 0.030(3) 0.058(4) 0.014(3) 0.017(3) 0.005(3)
C31 0.035(3) 0.029(3) 0.045(3) 0.010(3) 0.016(3) 0.007(3)
C32 0.050(4) 0.052(5) 0.074(5) 0.033(4) 0.029(4) 0.023(4)
C33 0.054(5) 0.057(5) 0.087(6) 0.045(5) 0.028(4) 0.022(4)
C34 0.060(5) 0.044(4) 0.061(5) 0.028(4) 0.031(4) 0.010(4)
C35 0.044(4) 0.042(4) 0.058(4) 0.018(3) 0.027(3) 0.010(3)
C36 0.034(3) 0.028(3) 0.046(3) 0.010(3) 0.019(3) 0.005(3)
C37 0.024(3) 0.030(3) 0.041(3) 0.002(2) 0.017(2) 0.003(2)
C38 0.029(3) 0.035(4) 0.053(4) 0.003(3) 0.016(3) -0.003(3)
C39 0.024(3) 0.048(4) 0.051(4) -0.003(3) 0.011(3) 0.006(3)
C40 0.031(3) 0.062(5) 0.045(4) 0.014(3) 0.007(3) 0.020(3)
C41 0.029(3) 0.043(4) 0.040(3) 0.010(3) 0.010(3) 0.010(3)
C42 0.026(3) 0.029(3) 0.032(3) 0.004(2) 0.011(2) 0.004(2)
C43 0.026(3) 0.027(3) 0.037(3) 0.006(2) 0.012(2) 0.008(2)
C44 0.039(3) 0.030(3) 0.032(3) 0.001(2) 0.007(2) 0.011(3)
C45 0.037(3) 0.035(4) 0.036(3) 0.001(3) 0.009(3) 0.011(3)
C46 0.060(5) 0.046(4) 0.051(4) 0.003(3) 0.014(4) 0.020(4)
C47 0.070(5) 0.031(4) 0.074(5) 0.011(4) 0.030(4) 0.013(4)
C48 0.077(6) 0.056(6) 0.078(6) 0.000(4) 0.032(5) 0.029(5)
C49 0.070(5) 0.041(4) 0.048(4) -0.004(3) 0.027(4) 0.022(4)
C50 0.040(4) 0.049(4) 0.032(3) -0.006(3) 0.006(3) 0.013(3)
C51 0.038(3) 0.048(4) 0.032(3) 0.001(3) 0.009(3) 0.015(3)
C52 0.036(4) 0.064(5) 0.046(4) 0.006(3) 0.005(3) 0.016(4)
C53 0.028(3) 0.067(6) 0.066(5) -0.004(4) 0.010(3) 0.004(4)
C54 0.054(5) 0.057(5) 0.073(5) 0.006(4) 0.033(4) 0.012(4)
C55 0.053(4) 0.058(5) 0.060(4) 0.013(4) 0.025(4) 0.031(4)
C56 0.051(4) 0.046(4) 0.037(3) 0.007(3) 0.019(3) 0.030(3)
C57 0.037(3) 0.039(4) 0.035(3) 0.007(3) 0.008(3) 0.016(3)
C58 0.029(3) 0.034(3) 0.036(3) 0.010(2) 0.014(2) 0.010(3)
C59 0.029(3) 0.037(4) 0.049(3) 0.021(3) 0.019(3) 0.011(3)
C60 0.052(4) 0.047(4) 0.066(5) 0.020(4) 0.039(4) 0.025(4)
C61 0.075(6) 0.084(7) 0.096(7) 0.041(6) 0.067(6) 0.045(6)
C62 0.052(5) 0.060(6) 0.106(7) 0.031(5) 0.057(5) 0.011(4)
C63 0.044(4) 0.044(4) 0.076(5) 0.016(4) 0.033(4) 0.002(4)
C64 0.033(3) 0.035(3) 0.047(3) 0.022(3) 0.023(3) 0.012(3)
C65 0.035(3) 0.026(3) 0.051(4) 0.019(3) 0.018(3) 0.008(3)
C66 0.063(5) 0.043(4) 0.079(5) 0.039(4) 0.036(4) 0.018(4)
C67 0.088(7) 0.043(5) 0.117(8) 0.043(5) 0.056(6) 0.037(5)
C68 0.082(6) 0.036(4) 0.095(7) 0.013(4) 0.041(5) 0.028(4)
C69 0.060(5) 0.049(4) 0.065(4) 0.024(4) 0.031(4) 0.035(4)
C70 0.030(3) 0.031(3) 0.046(3) 0.016(3) 0.018(3) 0.010(3)
C71 0.031(3) 0.031(3) 0.035(3) 0.014(2) 0.013(2) 0.011(3)
C72 0.060(5) 0.077(7) 0.064(5) 0.040(5) 0.028(4) 0.003(5)
C73 0.043(4) 0.056(5) 0.048(4) 0.016(4) 0.013(3) 0.003(4)
C74 0.075(6) 0.071(7) 0.076(6) 0.021(5) 0.024(5) 0.031(6)
C75 0.118(10) 0.065(8) 0.094(8) -0.014(6) 0.023(7) 0.031(8)
C76 0.071(7) 0.034(5) 0.160(12) 0.013(6) 0.020(7) 0.016(5)
C77 0.077(6) 0.039(4) 0.065(5) 0.009(4) 0.029(5) -0.002(4)
C78 0.034(3) 0.044(4) 0.054(4) 0.020(3) 0.021(3) 0.016(3)
C79 0.046(4) 0.041(4) 0.062(4) 0.026(3) 0.017(3) 0.018(3)
C80 0.104(8) 0.050(5) 0.060(5) 0.015(4) 0.039(5) 0.012(5)
C81 0.164(13) 0.045(6) 0.113(9) 0.042(6) 0.074(9) 0.026(7)
C82 0.164(13) 0.089(9) 0.098(9) 0.068(8) 0.057(9) 0.065(10)
C83 0.069(6) 0.055(5) 0.060(5) 0.027(4) 0.004(4) 0.013(4)
C84 0.025(3) 0.034(3) 0.031(3) 0.008(2) 0.011(2) 0.011(2)
C85 0.025(3) 0.025(3) 0.029(2) 0.007(2) 0.011(2) 0.010(2)
C86 0.040(4) 0.030(3) 0.064(4) 0.011(3) 0.035(3) 0.008(3)
C87 0.062(5) 0.029(4) 0.078(5) 0.017(3) 0.050(4) 0.010(3)
C88 0.053(4) 0.027(3) 0.063(4) 0.009(3) 0.037(3) 0.017(3)
C89 0.024(3) 0.022(3) 0.031(3) 0.008(2) 0.012(2) 0.007(2)
O45 0.068(7) 0.067(7) 0.077(7) 0.020(5) 0.031(5) 0.023(5)

loop_
_atom_type_symbol
_atom_type_description
_atom_type_scat_dispersion_real
_atom_type_scat_dispersion_imag
_atom_type_scat_source
C C 0.0033 0.0016 'International Tables Vol C Tables 4.2.6.8 and 6.1.1.4'
H H 0.0000 0.0000 'International Tables Vol C Tables 4.2.6.8 and 6.1.1.4'
N N 0.0061 0.0033 'International Tables Vol C Tables 4.2.6.8 and 6.1.1.4'
O O 0.0106 0.0060 'International Tables Vol C Tables 4.2.6.8 and 6.1.1.4'
Dy Dy -0.1892 4.4098 'International Tables Vol C Tables 4.2.6.8 and 6.1.1.4'

loop_
_geom_angle_atom_site_label_1
_geom_angle_atom_site_label_2
_geom_angle_atom_site_label_3
_geom_angle
_geom_angle_site_symmetry_1
_geom_angle_site_symmetry_3
O5 Dy1 O35 152.5(4) 2_565 .
O5 Dy1 O2 102.9(6) 2_565 .
O35 Dy1 O2 88.09(18) . .
O5 Dy1 O8 103.4(6) 2_565 2
O35 Dy1 O8 89.01(19) . 2
O2 Dy1 O8 127.2(2) . 2
O5 Dy1 O34 87.9(5) 2_565 .
O35 Dy1 O34 71.06(14) . .
O2 Dy1 O34 149.26(14) . .
O8 Dy1 O34 76.16(16) 2 .
O5 Dy1 O31 72.7(4) 2_565 .
O35 Dy1 O31 134.8(3) . .
O2 Dy1 O31 74.2(2) . .
O8 Dy1 O31 71.3(3) 2 .
O34 Dy1 O31 136.5(2) . .
O5 Dy1 O36 84.0(4) 2_565 .
O35 Dy1 O36 72.23(13) . .
O2 Dy1 O36 83.14(16) . .
O8 Dy1 O36 144.45(16) 2 .
O34 Dy1 O36 69.32(13) . .
O31 Dy1 O36 142.4(2) . .
O5 Dy1 O3 32.6(6) 2_565 2_565
O35 Dy1 O3 138.5(2) . 2_565
O2 Dy1 O3 72.4(3) . 2_565
O8 Dy1 O3 132.0(3) 2 2_565
O34 Dy1 O3 108.4(3) . 2_565
O31 Dy1 O3 75.2(3) . 2_565
O36 Dy1 O3 69.4(2) . 2_565
O5 Dy1 O4 19.5(5) 2_565 2_565
O35 Dy1 O4 143.5(3) . 2_565
O2 Dy1 O4 122.1(3) . 2_565
O8 Dy1 O4 87.6(4) 2 2_565
O34 Dy1 O4 72.8(3) . 2_565
O31 Dy1 O4 77.7(4) . 2_565
O36 Dy1 O4 90.1(4) . 2_565
O3 Dy1 O4 51.9(4) 2_565 2_565
O5 Dy1 O30 135.5(6) 2_565 .
O35 Dy1 O30 72.0(5) . .
O2 Dy1 O30 65.1(4) . .
O8 Dy1 O30 64.0(5) 2 .
O34 Dy1 O30 125.1(4) . .
O31 Dy1 O30 62.8(6) . .
O36 Dy1 O30 132.2(6) . .
O3 Dy1 O30 126.2(5) 2_565 .
O4 Dy1 O30 136.6(7) 2_565 .
O5 Dy1 C14 6.3(8) 2_565 2_565
O35 Dy1 C14 151.0(4) . 2_565
O2 Dy1 C14 97.4(5) . 2_565
O8 Dy1 C14 109.4(5) 2 2_565
O34 Dy1 C14 91.2(4) . 2_565
O31 Dy1 C14 73.6(4) . 2_565
O36 Dy1 C14 80.2(4) . 2_565
O3 Dy1 C14 26.4(5) 2_565 2_565
O4 Dy1 C14 25.5(6) 2_565 2_565
O30 Dy1 C14 135.9(6) . 2_565
O5 Dy1 Dy2 126.7(5) 2_565 .
O35 Dy1 Dy2 35.15(10) . .
O2 Dy1 Dy2 123.15(15) . .
O8 Dy1 Dy2 70.61(14) 2 .
O34 Dy1 Dy2 38.77(10) . .
O31 Dy1 Dy2 140.5(2) . .
O36 Dy1 Dy2 77.15(9) . .
O3 Dy1 Dy2 141.2(2) 2_565 .
O4 Dy1 Dy2 110.8(3) 2_565 .
O30 Dy1 Dy2 90.9(4) . .
C14 Dy1 Dy2 129.8(4) 2_565 .
O9 Dy2 O35 144.55(17) . .
O9 Dy2 O7 94.9(2) . 2
O35 Dy2 O7 89.62(16) . 2
O9 Dy2 O37 83.29(17) . .
O35 Dy2 O37 72.98(13) . .
O7 Dy2 O37 144.00(15) 2 .
O9 Dy2 O12 103.82(19) . .
O35 Dy2 O12 93.36(16) . .
O7 Dy2 O12 142.38(17) 2 .
O37 Dy2 O12 71.52(15) . .
O9 Dy2 O34 77.52(17) . .
O35 Dy2 O34 69.68(14) . .
O7 Dy2 O34 75.23(15) 2 .
O37 Dy2 O34 69.25(13) . .
O12 Dy2 O34 140.31(15) . .
O9 Dy2 O32 70.95(19) . .
O35 Dy2 O32 143.10(16) . .
O7 Dy2 O32 73.4(2) 2 .
O37 Dy2 O32 137.37(17) . .
O12 Dy2 O32 82.1(2) . .
O34 Dy2 O32 132.77(17) . .
O9 Dy2 O13 136.84(18) . .
O35 Dy2 O13 77.92(15) . .
O7 Dy2 O13 91.76(16) 2 .
O37 Dy2 O13 114.06(14) . .
O12 Dy2 O13 52.59(15) . .
O34 Dy2 O13 144.90(14) . .
O32 Dy2 O13 70.30(17) . .
O9 Dy2 C30 122.23(19) . .
O35 Dy2 C30 85.95(17) . .
O7 Dy2 C30 116.73(18) 2 .
O37 Dy2 C30 93.73(16) . .
O12 Dy2 C30 26.67(16) . .
O34 Dy2 C30 153.27(16) . .
O32 Dy2 C30 73.7(2) . .
O13 Dy2 C30 25.95(16) . .
O9 Dy2 Dy3 120.90(14) . .
O35 Dy2 Dy3 39.10(9) . .
O7 Dy2 Dy3 127.86(14) 2 .
O37 Dy2 Dy3 37.77(9) . .
O12 Dy2 Dy3 68.23(13) . .
O34 Dy2 Dy3 77.14(9) . .
O32 Dy2 Dy3 149.76(14) . .
O13 Dy2 Dy3 86.34(11) . .
C30 Dy2 Dy3 76.96(14) . .
O9 Dy2 Dy1 114.74(14) . .
O35 Dy2 Dy1 35.16(9) . .
O7 Dy2 Dy1 70.70(13) 2 .
O37 Dy2 Dy1 77.50(9) . .
O12 Dy2 Dy1 126.47(13) . .
O34 Dy2 Dy1 37.32(10) . .
O32 Dy2 Dy1 144.02(15) . .
O13 Dy2 Dy1 107.70(11) . .
C30 Dy2 Dy1 120.78(13) . .
Dy3 Dy2 Dy1 60.602(8) . .
O9 Dy2 Dy4 67.37(14) . .
O35 Dy2 Dy4 78.11(10) . .
O7 Dy2 Dy4 110.50(13) 2 .
O37 Dy2 Dy4 36.10(9) . .
O12 Dy2 Dy4 106.80(11) . .
O34 Dy2 Dy4 36.15(9) . .
O32 Dy2 Dy4 138.31(13) . .
O13 Dy2 Dy4 146.94(11) . .
C30 Dy2 Dy4 129.79(13) . .
Dy3 Dy2 Dy4 60.781(13) . .
Dy1 Dy2 Dy4 60.777(10) . .
O38 Dy3 O15 77.53(15) . .
O38 Dy3 O36 129.21(13) . .
O15 Dy3 O36 130.49(14) . .
O38 Dy3 O1 70.61(14) . .
O15 Dy3 O1 73.85(17) . .
O36 Dy3 O1 78.32(15) . .
O38 Dy3 O37 144.76(13) . .
O15 Dy3 O37 114.70(15) . .
O36 Dy3 O37 69.54(14) . .
O1 Dy3 O37 143.39(14) . .
O38 Dy3 O39 70.25(13) . .
O15 Dy3 O39 142.39(14) . .
O36 Dy3 O39 85.94(13) . .
O1 Dy3 O39 111.55(16) . .
O37 Dy3 O39 83.75(13) . .
O38 Dy3 O40 68.65(13) . .
O15 Dy3 O40 81.89(14) . .
O36 Dy3 O40 142.47(13) . .
O1 Dy3 O40 136.03(15) . .
O37 Dy3 O40 80.15(13) . .
O39 Dy3 O40 68.81(13) . .
O38 Dy3 O35 139.84(13) . .
O15 Dy3 O35 66.12(14) . .
O36 Dy3 O35 70.55(13) . .
O1 Dy3 O35 82.99(15) . .
O37 Dy3 O35 70.33(12) . .
O39 Dy3 O35 149.59(13) . .
O40 Dy3 O35 119.74(13) . .
O38 Dy3 Dy2 152.88(10) . .
O15 Dy3 Dy2 81.30(11) . .
O36 Dy3 Dy2 77.72(9) . .
O1 Dy3 Dy2 119.20(12) . .
O37 Dy3 Dy2 37.71(9) . .
O39 Dy3 Dy2 121.34(9) . .
O40 Dy3 Dy2 91.83(9) . .
O35 Dy3 Dy2 36.32(9) . .
O38 Dy3 Dy1 137.60(10) . .
O15 Dy3 Dy1 92.84(10) . .
O36 Dy3 Dy1 38.15(9) . .
O1 Dy3 Dy1 67.07(11) . .
O37 Dy3 Dy1 76.77(9) . .
O39 Dy3 Dy1 124.08(9) . .
O40 Dy3 Dy1 151.57(9) . .
O35 Dy3 Dy1 35.65(9) . .
Dy2 Dy3 Dy1 59.737(14) . .
O38 Dy3 Dy7 35.84(10) . .
O15 Dy3 Dy7 113.36(11) . .
O36 Dy3 Dy7 101.21(9) . .
O1 Dy3 Dy7 80.65(12) . .
O37 Dy3 Dy7 121.80(9) . .
O39 Dy3 Dy7 38.14(9) . .
O40 Dy3 Dy7 76.09(9) . .
O35 Dy3 Dy7 162.93(9) . .
Dy2 Dy3 Dy7 158.860(10) . .
Dy1 Dy3 Dy7 130.698(14) . .
O38 Dy3 Dy4 142.32(10) . .
O15 Dy3 Dy4 140.08(11) . .
O36 Dy3 Dy4 36.48(10) . .
O1 Dy3 Dy4 114.80(12) . .
O37 Dy3 Dy4 35.61(9) . .
O39 Dy3 Dy4 73.56(9) . .
O40 Dy3 Dy4 107.43(10) . .
O35 Dy3 Dy4 76.09(9) . .
Dy2 Dy3 Dy4 60.107(12) . .
Dy1 Dy3 Dy4 60.265(9) . .
Dy7 Dy3 Dy4 106.547(13) . .
O19 Dy4 O10 75.5(3) . .
O19 Dy4 O34 134.6(2) . .
O10 Dy4 O34 74.7(3) . .
O19 Dy4 O37 77.65(16) . .
O10 Dy4 O37 94.5(3) . .
O34 Dy4 O37 71.48(13) . .
O19 Dy4 O45 101.8(6) . .
O10 Dy4 O45 123.0(6) . .
O34 Dy4 O45 123.1(6) . .
O37 Dy4 O45 141.5(6) . .
O19 Dy4 O36 127.91(18) . .
O10 Dy4 O36 144.8(3) . .
O34 Dy4 O36 70.41(13) . .
O37 Dy4 O36 70.05(13) . .
O45 Dy4 O36 81.5(6) . .
O19 Dy4 O11 62.2(6) . .
O10 Dy4 O11 15.9(6) . .
O34 Dy4 O11 81.5(6) . .
O37 Dy4 O11 83.0(6) . .
O45 Dy4 O11 131.5(8) . .
O36 Dy4 O11 145.8(6) . .
O19 Dy4 O6 140.2(3) . 2_565
O10 Dy4 O6 98.7(4) . 2_565
O34 Dy4 O6 78.0(3) . 2_565
O37 Dy4 O6 142.0(3) . 2_565
O45 Dy4 O6 48.0(6) . 2_565
O36 Dy4 O6 78.9(3) . 2_565
O11 Dy4 O6 114.5(7) . 2_565
O19 Dy4 O24 75.2(3) . .
O10 Dy4 O24 100.0(4) . .
O34 Dy4 O24 143.5(2) . .
O37 Dy4 O24 144.7(2) . .
O45 Dy4 O24 31.4(6) . .
O36 Dy4 O24 110.8(3) . .
O11 Dy4 O24 103.4(7) . .
O6 Dy4 O24 67.0(4) 2_565 .
O19 Dy4 O25 76.3(3) . .
O10 Dy4 O25 143.7(4) . .
O34 Dy4 O25 141.3(2) . .
O37 Dy4 O25 101.23(18) . .
O45 Dy4 O25 43.5(6) . .
O36 Dy4 O25 71.48(19) . .
O11 Dy4 O25 136.5(7) . .
O6 Dy4 O25 88.7(3) 2_565 .
O24 Dy4 O25 50.6(3) . .
O19 Dy4 C72 81.8(3) . .
O10 Dy4 C72 128.7(4) . .
O34 Dy4 C72 143.5(2) . .
O37 Dy4 C72 124.6(2) . .
O45 Dy4 C72 23.5(6) . .
O36 Dy4 C72 84.3(2) . .
O11 Dy4 C72 129.3(7) . .
O6 Dy4 C72 71.4(3) 2_565 .
O24 Dy4 C72 29.1(3) . .
O25 Dy4 C72 23.5(2) . .
O19 Dy4 Dy2 100.27(16) . .
O10 Dy4 Dy2 72.7(3) . .
O34 Dy4 Dy2 37.92(10) . .
O37 Dy4 Dy2 36.68(9) . .
O45 Dy4 Dy2 155.6(6) . .
O36 Dy4 Dy2 76.84(9) . .
O11 Dy4 Dy2 69.0(6) . .
O6 Dy4 Dy2 115.8(3) 2_565 .
O24 Dy4 Dy2 172.3(3) . .
O25 Dy4 Dy2 134.99(16) . .
C72 Dy4 Dy2 157.5(2) . .
O14 Dy5 O23 94.06(16) . 2_666
O14 Dy5 O38 87.69(14) . .
O23 Dy5 O38 143.32(14) 2_666 .
O14 Dy5 O41 148.39(14) . .
O23 Dy5 O41 89.70(15) 2_666 .
O38 Dy5 O41 71.26(13) . .
O14 Dy5 O28 101.49(16) . 2_566
O23 Dy5 O28 142.77(14) 2_666 2_566
O38 Dy5 O28 71.61(14) . 2_566
O41 Dy5 O28 94.08(14) . 2_566
O14 Dy5 O33 136.61(14) . .
O23 Dy5 O33 74.66(15) 2_666 .
O38 Dy5 O33 126.17(14) . .
O41 Dy5 O33 74.53(13) . .
O28 Dy5 O33 70.79(14) 2_566 .
O14 Dy5 O40 79.93(14) . .
O23 Dy5 O40 77.12(13) 2_666 .
O38 Dy5 O40 67.11(13) . .
O41 Dy5 O40 70.35(13) . .
O28 Dy5 O40 138.62(13) 2_566 .
O33 Dy5 O40 134.49(13) . .
O14 Dy5 N1 68.87(15) . .
O23 Dy5 N1 77.12(15) 2_666 .
O38 Dy5 N1 136.21(14) . .
O41 Dy5 N1 142.12(14) . .
O28 Dy5 N1 77.38(14) 2_566 .
O33 Dy5 N1 67.79(14) . .
O40 Dy5 N1 137.51(14) . .
O14 Dy5 Dy7 124.61(10) . .
O23 Dy5 Dy7 127.14(11) 2_666 .
O38 Dy5 Dy7 36.95(9) . .
O41 Dy5 Dy7 38.24(9) . .
O28 Dy5 Dy7 69.03(10) 2_566 .
O33 Dy5 Dy7 93.34(10) . .
O40 Dy5 Dy7 76.33(9) . .
N1 Dy5 Dy7 145.53(11) . .
O14 Dy5 Dy6 117.26(11) . .
O23 Dy5 Dy6 72.00(10) 2_666 .
O38 Dy5 Dy6 74.71(10) . .
O41 Dy5 Dy6 35.41(10) . .
O28 Dy5 Dy6 126.65(10) 2_566 .
O33 Dy5 Dy6 99.17(10) . .
O40 Dy5 Dy6 37.56(9) . .
N1 Dy5 Dy6 148.78(11) . .
Dy7 Dy5 Dy6 59.185(9) . .
O14 Dy5 Dy3 71.67(10) . .
O23 Dy5 Dy3 112.68(10) 2_666 .
O38 Dy5 Dy3 34.11(10) . .
O41 Dy5 Dy3 77.92(9) . .
O28 Dy5 Dy3 104.31(10) 2_566 .
O33 Dy5 Dy3 151.47(10) . .
O40 Dy5 Dy3 36.19(8) . .
N1 Dy5 Dy3 139.94(10) . .
Dy7 Dy5 Dy3 59.731(17) . .
Dy6 Dy5 Dy3 60.307(12) . .
O18 Dy6 O22 96.95(18) . 2_666
O18 Dy6 O41 165.71(14) . .
O22 Dy6 O41 87.38(16) 2_666 .
O18 Dy6 O39 93.99(15) . .
O22 Dy6 O39 143.16(14) 2_666 .
O41 Dy6 O39 74.81(13) . .
O18 Dy6 O20 99.58(17) . .
O22 Dy6 O20 135.48(17) 2_666 .
O41 Dy6 O20 86.54(16) . .
O39 Dy6 O20 76.28(14) . .
O18 Dy6 O40 95.01(15) . .
O22 Dy6 O40 74.25(14) 2_666 .
O41 Dy6 O40 73.00(14) . .
O39 Dy6 O40 69.81(13) . .
O20 Dy6 O40 143.84(14) . .
O18 Dy6 O16 79.81(15) . .
O22 Dy6 O16 71.96(15) 2_666 .
O41 Dy6 O16 114.45(14) . .
O39 Dy6 O16 144.80(14) . .
O20 Dy6 O16 70.77(15) . .
O40 Dy6 O16 144.84(14) . .
O18 Dy6 Dy7 132.70(12) . .
O22 Dy6 Dy7 124.49(12) 2_666 .
O41 Dy6 Dy7 38.39(10) . .
O39 Dy6 Dy7 39.35(9) . .
O20 Dy6 Dy7 67.97(11) . .
O40 Dy6 Dy7 77.80(9) . .
O16 Dy6 Dy7 130.52(10) . .
O18 Dy6 Dy5 133.51(11) . .
O22 Dy6 Dy5 68.20(11) 2_666 .
O41 Dy6 Dy5 36.57(10) . .
O39 Dy6 Dy5 78.81(9) . .
O20 Dy6 Dy5 122.27(12) . .
O40 Dy6 Dy5 39.19(9) . .
O16 Dy6 Dy5 129.83(10) . .
Dy7 Dy6 Dy5 59.917(11) . .
O18 Dy6 Dy3 86.61(11) . .
O22 Dy6 Dy3 110.04(11) 2_666 .
O41 Dy6 Dy3 79.12(9) . .
O39 Dy6 Dy3 35.70(9) . .
O20 Dy6 Dy3 111.95(10) . .
O40 Dy6 Dy3 36.05(9) . .
O16 Dy6 Dy3 166.42(10) . .
Dy7 Dy6 Dy3 60.188(16) . .
Dy5 Dy6 Dy3 60.959(8) . .
O17 Dy7 O21 76.21(19) 2_666 .
O17 Dy7 O29 73.6(2) 2_666 2_566
O21 Dy7 O29 141.50(17) . 2_566
O17 Dy7 O38 124.04(17) 2_666 .
O21 Dy7 O38 146.65(15) . .
O29 Dy7 O38 71.63(16) 2_566 .
O17 Dy7 O41 73.87(16) 2_666 .
O21 Dy7 O41 93.49(15) . .
O29 Dy7 O41 100.42(16) 2_566 .
O38 Dy7 O41 71.05(13) . .
O17 Dy7 O27 143.29(18) 2_666 .
O21 Dy7 O27 91.48(18) . .
O29 Dy7 O27 98.64(19) 2_566 .
O38 Dy7 O27 84.63(15) . .
O41 Dy7 O27 142.22(15) . .
O17 Dy7 O39 134.94(16) 2_666 .
O21 Dy7 O39 77.81(14) . .
O29 Dy7 O39 140.66(16) 2_566 .
O38 Dy7 O39 69.38(13) . .
O41 Dy7 O39 71.69(13) . .
O27 Dy7 O39 72.86(15) . .
O17 Dy7 O26 89.55(18) 2_666 .
O21 Dy7 O26 77.59(17) . .
O29 Dy7 O26 78.84(17) 2_566 .
O38 Dy7 O26 123.95(16) . .
O41 Dy7 O26 162.74(16) . .
O27 Dy7 O26 53.84(17) . .
O39 Dy7 O26 119.71(15) . .
O17 Dy7 C78 116.5(2) 2_666 .
O21 Dy7 C78 82.22(18) . .
O29 Dy7 C78 90.38(19) 2_566 .
O38 Dy7 C78 106.15(17) . .
O41 Dy7 C78 167.02(18) . .
O27 Dy7 C78 26.75(19) . .
O39 Dy7 C78 95.40(18) . .
O26 Dy7 C78 27.20(19) . .
O17 Dy7 Dy6 99.49(13) 2_666 .
O21 Dy7 Dy6 74.27(11) . .
O29 Dy7 Dy6 133.85(12) 2_566 .
O38 Dy7 Dy6 76.14(10) . .
O41 Dy7 Dy6 36.83(10) . .
O27 Dy7 Dy6 110.38(13) . .
O39 Dy7 Dy6 37.63(8) . .
O26 Dy7 Dy6 147.31(12) . .
C78 Dy7 Dy6 130.43(15) . .
O17 Dy7 Dy5 91.45(14) 2_666 .
O21 Dy7 Dy5 130.80(12) . .
O29 Dy7 Dy5 73.53(12) 2_566 .
O38 Dy7 Dy5 37.07(9) . .
O41 Dy7 Dy5 37.89(9) . .
O27 Dy7 Dy5 121.33(12) . .
O39 Dy7 Dy5 78.63(9) . .
O26 Dy7 Dy5 150.84(13) . .
C78 Dy7 Dy5 142.64(14) . .
Dy6 Dy7 Dy5 60.898(8) . .
O17 Dy7 Dy3 151.97(13) 2_666 .
O21 Dy7 Dy3 114.04(11) . .
O29 Dy7 Dy3 103.79(14) 2_566 .
O38 Dy7 Dy3 35.66(9) . .
O41 Dy7 Dy3 79.36(9) . .
O27 Dy7 Dy3 64.52(12) . .
O39 Dy7 Dy3 37.39(9) . .
O26 Dy7 Dy3 117.72(13) . .
C78 Dy7 Dy3 91.17(16) . .
Dy6 Dy7 Dy3 61.556(11) . .
Dy5 Dy7 Dy3 61.745(11) . .
C1 O1 Dy3 141.1(4) . .
C1 O2 Dy1 134.1(4) . .
C14 O3 O5 30.7(9) . .
C14 O3 C15 26.2(9) . .
O5 O3 C15 40.4(9) . .
C14 O3 Dy1 93.5(11) . 2_565
O5 O3 Dy1 62.9(8) . 2_565
C15 O3 Dy1 92.8(6) . 2_565
O5 O4 C14 33.3(16) . .
O5 O4 C15 67.7(18) . .
C14 O4 C15 44.4(11) . .
O5 O4 Dy1 59.3(17) . 2_565
C14 O4 Dy1 92.2(13) . 2_565
C15 O4 Dy1 110.0(11) . 2_565
C14 O5 O4 104(4) . .
C14 O5 C15 49(2) . .
O4 O5 C15 73(2) . .
C14 O5 O3 69(3) . .
O4 O5 O3 167(2) . .
C15 O5 O3 95.1(17) . .
C14 O5 Dy1 153(4) . 2_565
O4 O5 Dy1 101.2(19) . 2_565
C15 O5 Dy1 133.5(12) . 2_565
O3 O5 Dy1 84.5(10) . 2_565
C15 O6 Dy4 137.4(10) . 2_565
C16 O7 Dy2 136.7(5) . 2
C16 O8 Dy1 136.9(5) . 2
C29 O9 Dy2 142.0(5) . .
O11 O10 C29 62(3) . .
O11 O10 Dy4 87(4) . .
C29 O10 Dy4 127.3(8) . .
O10 O11 C29 88(4) . .
O10 O11 Dy4 77(3) . .
C29 O11 Dy4 133.7(18) . .
C30 O12 Dy2 96.2(4) . .
C30 O13 Dy2 90.7(4) . .
C43 O14 Dy5 132.7(4) . .
C43 O15 Dy3 140.5(4) . .
C44 O16 Dy6 130.2(4) . .
C44 O17 Dy7 148.3(5) . 2_666
C57 O18 Dy6 128.6(4) . .
C57 O19 Dy4 147.6(5) . .
C58 O20 Dy6 139.6(4) . .
C58 O21 Dy7 133.0(4) . .
C71 O22 Dy6 142.2(4) . 2_666
C71 O23 Dy5 132.3(4) . 2_666
O45 O24 C72 51.9(11) . .
O45 O24 Dy4 68.6(10) . .
C72 O24 Dy4 91.9(6) . .
C72 O25 Dy4 94.6(7) . .
C78 O26 Dy7 89.2(4) . .
C78 O27 Dy7 93.1(4) . .
C84 O28 Dy5 137.3(4) . 2_566
C84 O29 Dy7 132.9(4) . 2_566
Dy4 O34 Dy1 109.62(16) . .
Dy4 O34 Dy2 105.93(14) . .
Dy1 O34 Dy2 103.91(15) . .
Dy4 O34 H34A 111.3 . .
Dy1 O34 H34A 106.3 . .
Dy2 O34 H34A 119.4 . .
Dy2 O35 Dy1 109.69(16) . .
Dy2 O35 Dy3 104.58(14) . .
Dy1 O35 Dy3 105.99(15) . .
Dy2 O35 H35A 105.1 . .
Dy1 O35 H35A 122.3 . .
Dy3 O35 H35A 107.9 . .
Dy3 O36 Dy4 107.14(15) . .
Dy3 O36 Dy1 104.62(15) . .
Dy4 O36 Dy1 105.60(15) . .
Dy3 O36 H36 101.2 . .
Dy4 O36 H36 118.9 . .
Dy1 O36 H36 117.9 . .
Dy4 O37 Dy2 107.22(14) . .
Dy4 O37 Dy3 108.15(15) . .
Dy2 O37 Dy3 104.52(14) . .
Dy4 O37 H37 119.0 . .
Dy2 O37 H37 108.8 . .
Dy3 O37 H37 108.3 . .
Dy3 O38 Dy7 108.50(15) . .
Dy3 O38 Dy5 111.50(16) . .
Dy7 O38 Dy5 105.98(14) . .
Dy3 O38 H132 109.9 . .
Dy7 O38 H132 110.5 . .
Dy5 O38 H132 110.4 . .
Dy6 O39 Dy3 109.44(15) . .
Dy6 O39 Dy7 103.02(13) . .
Dy3 O39 Dy7 104.46(14) . .
Dy6 O39 H39A 121.2 . .
Dy3 O39 H39A 119.0 . .
Dy7 O39 H39A 95.5 . .
Dy6 O40 Dy3 108.09(15) . .
Dy6 O40 Dy5 103.24(14) . .
Dy3 O40 Dy5 106.27(15) . .
Dy6 O40 H40A 117.4 . .
Dy3 O40 H40A 120.9 . .
Dy5 O40 H40A 98.2 . .
Dy6 O41 Dy5 108.02(16) . .
Dy6 O41 Dy7 104.78(15) . .
Dy5 O41 Dy7 103.87(15) . .
Dy6 O41 H41A 111.3 . .
Dy5 O41 H41A 110.8 . .
Dy7 O41 H41A 117.4 . .
C88 N1 C89 117.5(5) . .
C88 N1 Dy5 118.3(4) . .
C89 N1 Dy5 123.9(4) . .
C77 N3 C76 114.5(10) . .
C82 N84 C83 116.5(9) . .
O1 C1 O2 124.9(6) . .
O1 C1 C2 117.6(6) . .
O2 C1 C2 117.4(6) . .
C3 C2 C7 119.1(7) . .
C3 C2 C1 118.2(7) . .
C7 C2 C1 122.7(7) . .
C2 C3 C4 123.5(9) . .
C2 C3 H3A 118.2 . .
C4 C3 H3A 118.2 . .
C5 C4 C3 117.5(11) . .
C5 C4 H4 121.2 . .
C3 C4 H4 121.2 . .
C4 C5 C6 120.5(10) . .
C4 C5 H5 119.8 . .
C6 C5 H5 119.8 . .
C7 C6 C5 121.4(10) . .
C7 C6 H6 119.3 . .
C5 C6 H6 119.3 . .
C6 C7 C2 117.6(9) . .
C6 C7 C8 118.5(9) . .
C2 C7 C8 123.8(8) . .
C13 C8 C9 116.8(11) . .
C13 C8 C7 125.2(9) . .
C9 C8 C7 117.5(10) . .
C10 C9 C8 122.1(11) . .
C10 C9 H9 119.0 . .
C8 C9 H9 119.0 . .
C9 C10 C11 121.3(10) . .
C9 C10 H10 119.4 . .
C11 C10 H10 119.4 . .
C12 C11 C10 116.5(11) . .
C12 C11 H11 121.8 . .
C10 C11 H11 121.8 . .
C11 C12 C13 119.8(10) . .
C11 C12 H12 120.1 . .
C13 C12 H12 120.1 . .
C8 C13 C12 122.2(9) . .
C8 C13 C15 126.7(11) . .
C12 C13 C15 110.5(9) . .
C8 C13 C14 112.6(11) . .
C12 C13 C14 119.4(11) . .
C15 C13 C14 35.3(9) . .
O5 C14 C15 97(3) . .
O5 C14 O4 43(3) . .
C15 C14 O4 70.7(17) . .
O5 C14 O3 80(3) . .
C15 C14 O3 118(2) . .
O4 C14 O3 122(2) . .
O5 C14 C13 158(4) . .
C15 C14 C13 68.6(18) . .
O4 C14 C13 115.6(17) . .
O3 C14 C13 120.5(16) . .
O5 C14 Dy1 20(3) . 2_565
C15 C14 Dy1 102.8(17) . 2_565
O4 C14 Dy1 62.3(12) . 2_565
O3 C14 Dy1 60.1(10) . 2_565
C13 C14 Dy1 170.9(11) . 2_565
C14 C15 O5 33.7(13) . .
C14 C15 O4 64.8(17) . .
O5 C15 O4 39.8(11) . .
C14 C15 O6 155(2) . .
O5 C15 O6 124.5(16) . .
O4 C15 O6 104.8(16) . .
C14 C15 C13 76.1(19) . .
O5 C15 C13 108.4(17) . .
O4 C15 C13 116.7(13) . .
O6 C15 C13 127.1(14) . .
C14 C15 O3 36.1(15) . .
O5 C15 O3 44.5(14) . .
O4 C15 O3 84.2(12) . .
O6 C15 O3 124.4(11) . .
C13 C15 O3 92.3(11) . .
O8 C16 O7 124.8(6) . .
O8 C16 C17 117.8(7) . .
O7 C16 C17 117.4(7) . .
C18 C17 C22 120.9(7) . .
C18 C17 C16 118.6(8) . .
C22 C17 C16 120.2(7) . .
C17 C18 C19 121.0(10) . .
C17 C18 H18 119.5 . .
C19 C18 H18 119.5 . .
C18 C19 C20 118.0(9) . .
C18 C19 H19 121.0 . .
C20 C19 H19 121.0 . .
C21 C20 C19 121.4(8) . .
C21 C20 H20 119.3 . .
C19 C20 H20 119.3 . .
C20 C21 C22 120.3(8) . .
C20 C21 H21 119.9 . .
C22 C21 H21 119.9 . .
C17 C22 C21 118.1(7) . .
C17 C22 C23 122.3(6) . .
C21 C22 C23 119.4(7) . .
C28 C23 C24 118.0(7) . .
C28 C23 C22 123.6(6) . .
C24 C23 C22 118.2(7) . .
C25 C24 C23 119.6(8) . .
C25 C24 H24 120.2 . .
C23 C24 H24 120.2 . .
C26 C25 C24 122.8(8) . .
C26 C25 H25 118.6 . .
C24 C25 H25 118.6 . .
C25 C26 C27 118.0(9) . .
C25 C26 H26 121.0 . .
C27 C26 H26 121.0 . .
C26 C27 C28 122.0(10) . .
C26 C27 H27 119.0 . .
C28 C27 H27 119.0 . .
C27 C28 C23 119.5(7) . .
C27 C28 C29 117.8(8) . .
C23 C28 C29 122.4(7) . .
O11 C29 O9 117.7(15) . .
O11 C29 O10 29.6(11) . .
O9 C29 O10 125.2(9) . .
O11 C29 C28 121.3(15) . .
O9 C29 C28 117.1(7) . .
O10 C29 C28 116.7(8) . .
O13 C30 O12 120.4(6) . .
O13 C30 C31 123.8(6) . .
O12 C30 C31 115.8(6) . .
O13 C30 Dy2 63.4(4) . .
O12 C30 Dy2 57.1(3) . .
C31 C30 Dy2 171.2(4) . .
C32 C31 C36 119.9(6) . .
C32 C31 C30 117.3(6) . .
C36 C31 C30 122.8(6) . .
C31 C32 C33 120.9(7) . .
C31 C32 H32 119.6 . .
C33 C32 H32 119.6 . .
C34 C33 C32 120.2(7) . .
C34 C33 H33 119.9 . .
C32 C33 H33 119.9 . .
C33 C34 C35 119.4(7) . .
C33 C34 H34 120.3 . .
C35 C34 H34 120.3 . .
C36 C35 C34 122.5(7) . .
C36 C35 H35 118.8 . .
C34 C35 H35 118.7 . .
C35 C36 C31 117.1(6) . .
C35 C36 C37 117.9(6) . .
C31 C36 C37 125.0(6) . .
C38 C37 C42 117.8(6) . .
C38 C37 C36 119.7(6) . .
C42 C37 C36 122.4(5) . .
C39 C38 C37 121.3(7) . .
C39 C38 H38 119.3 . .
C37 C38 H38 119.3 . .
C40 C39 C38 120.6(6) . .
C40 C39 H39 119.7 . .
C38 C39 H39 119.6 . .
C39 C40 C41 118.9(6) . .
C39 C40 H40 120.5 . .
C41 C40 H40 120.6 . .
C42 C41 C40 121.9(7) . .
C42 C41 H41 119.1 . .
C40 C41 H41 119.1 . .
C41 C42 C37 119.3(5) . .
C41 C42 C43 119.0(6) . .
C37 C42 C43 121.7(5) . .
O15 C43 O14 124.8(5) . .
O15 C43 C42 114.8(5) . .
O14 C43 C42 120.4(5) . .
O17 C44 O16 122.9(6) . .
O17 C44 C45 115.4(6) . .
O16 C44 C45 121.7(6) . .
C50 C45 C46 119.9(7) . .
C50 C45 C44 124.6(6) . .
C46 C45 C44 115.4(6) . .
C47 C46 C45 121.8(8) . .
C47 C46 H46 119.1 . .
C45 C46 H46 119.1 . .
C48 C47 C46 118.4(8) . .
C48 C47 H47 120.9 . .
C46 C47 H47 120.7 . .
C49 C48 C47 120.5(8) . .
C49 C48 H48 119.8 . .
C47 C48 H48 119.8 . .
C48 C49 C50 123.3(8) . .
C48 C49 H49 118.4 . .
C50 C49 H49 118.4 . .
C45 C50 C49 116.0(7) . .
C45 C50 C51 128.2(6) . .
C49 C50 C51 114.1(6) . .
C56 C51 C52 117.7(7) . .
C56 C51 C50 127.5(6) . .
C52 C51 C50 113.4(6) . .
C53 C52 C51 123.3(7) . .
C53 C52 H52 118.4 . .
C51 C52 H52 118.4 . .
C52 C53 C54 119.9(7) . .
C52 C53 H53 120.0 . .
C54 C53 H53 120.0 . .
C55 C54 C53 116.3(8) . .
C55 C54 H54 121.8 . .
C53 C54 H54 121.8 . .
C54 C55 C56 124.2(8) . .
C54 C55 H55 117.9 . .
C56 C55 H55 117.9 . .
C55 C56 C51 118.5(7) . .
C55 C56 C57 115.1(6) . .
C51 C56 C57 126.3(7) . .
O19 C57 O18 123.0(6) . .
O19 C57 C56 117.0(6) . .
O18 C57 C56 119.9(5) . .
O21 C58 O20 123.4(6) . .
O21 C58 C59 118.1(5) . .
O20 C58 C59 118.5(5) . .
C60 C59 C64 119.4(6) . .
C60 C59 C58 116.0(6) . .
C64 C59 C58 124.5(6) . .
C61 C60 C59 121.5(8) . .
C61 C60 H60 119.3 . .
C59 C60 H60 119.3 . .
C62 C61 C60 120.1(8) . .
C62 C61 H61 120.0 . .
C60 C61 H61 120.0 . .
C63 C62 C61 119.3(7) . .
C63 C62 H62 120.4 . .
C61 C62 H62 120.4 . .
C62 C63 C64 123.0(8) . .
C62 C63 H63 118.5 . .
C64 C63 H63 118.5 . .
C59 C64 C63 116.8(6) . .
C59 C64 C65 126.6(5) . .
C63 C64 C65 116.6(6) . .
C70 C65 C66 117.6(6) . .
C70 C65 C64 125.0(5) . .
C66 C65 C64 117.3(6) . .
C67 C66 C65 122.2(8) . .
C67 C66 H66 118.9 . .
C65 C66 H66 118.9 . .
C66 C67 C68 119.5(8) . .
C66 C67 H67 120.3 . .
C68 C67 H67 120.3 . .
C67 C68 C69 119.6(8) . .
C67 C68 H68 120.2 . .
C69 C68 H68 120.2 . .
C70 C69 C68 120.4(7) . .
C70 C69 H69 119.8 . .
C68 C69 H69 119.8 . .
C65 C70 C69 120.6(6) . .
C65 C70 C71 123.7(6) . .
C69 C70 C71 115.7(6) . .
O22 C71 O23 125.1(6) . .
O22 C71 C70 114.9(5) . .
O23 C71 C70 120.0(5) . .
O25 C72 O45 102.3(13) . .
O25 C72 O24 113.9(10) . .
O45 C72 O24 59.8(12) . .
O25 C72 C73 126.4(10) . .
O45 C72 C73 116.3(13) . .
O24 C72 C73 117.2(8) . .
O25 C72 Dy4 62.0(6) . .
O45 C72 Dy4 51.5(11) . .
O24 C72 Dy4 59.0(5) . .
C73 C72 Dy4 167.9(6) . .
C74 C73 C77 117.4(8) . .
C74 C73 C72 121.6(8) . .
C77 C73 C72 121.0(8) . .
C75 C74 C73 119.6(11) . .
C75 C74 H74 120.2 . .
C73 C74 H74 120.2 . .
C74 C75 C76 119.8(11) . .
C74 C75 H75 120.1 . .
C76 C75 H75 120.1 . .
N3 C76 C75 121.6(10) . .
N3 C76 H76 119.2 . .
C75 C76 H76 119.2 . .
N3 C77 C73 127.0(9) . .
N3 C77 H77 116.5 . .
C73 C77 H77 116.5 . .
O27 C78 O26 123.3(6) . .
O27 C78 C79 118.3(6) . .
O26 C78 C79 118.4(6) . .
O27 C78 Dy7 60.1(3) . .
O26 C78 Dy7 63.6(4) . .
C79 C78 Dy7 171.9(5) . .
C80 C79 C83 116.8(7) . .
C80 C79 C78 123.9(7) . .
C83 C79 C78 119.3(7) . .
C79 C80 C81 118.4(9) . .
C79 C80 H80 120.8 . .
C81 C80 H80 120.8 . .
C82 C81 C80 119.7(10) . .
C82 C81 H81 120.1 . .
C80 C81 H81 120.1 . .
N84 C82 C81 124.8(10) . .
N84 C82 H82 117.6 . .
C81 C82 H82 117.6 . .
N84 C83 C79 123.8(9) . .
N84 C83 H83 118.1 . .
C79 C83 H83 118.1 . .
O29 C84 O28 125.5(6) . .
O29 C84 C85 116.8(5) . .
O28 C84 C85 117.7(5) . .
C89 C85 C86 118.0(5) . .
C89 C85 C84 122.5(5) . .
C86 C85 C84 119.3(5) . .
C87 C86 C85 118.7(6) . .
C87 C86 H86 120.6 . .
C85 C86 H86 120.6 . .
C86 C87 C88 119.8(7) . .
C86 C87 H87 120.1 . .
C88 C87 H87 120.1 . .
N1 C88 C87 122.4(6) . .
N1 C88 H88 118.7 . .
C87 C88 H88 118.9 . .
N1 C89 C85 123.5(5) . .
N1 C89 H89 118.2 . .
C85 C89 H89 118.2 . .
C72 O45 O24 68.3(14) . .
C72 O45 Dy4 105.0(14) . .
O24 O45 Dy4 80.1(11) . .

loop_
_geom_bond_atom_site_label_1
_geom_bond_atom_site_label_2
_geom_bond_distance
_geom_bond_site_symmetry_2
Dy1 O5 2.220(17) 2_565
Dy1 O35 2.303(4) .
Dy1 O2 2.319(5) .
Dy1 O8 2.334(5) 2
Dy1 O34 2.352(4) .
Dy1 O31 2.382(6) .
Dy1 O36 2.425(4) .
Dy1 O3 2.483(9) 2_565
Dy1 O4 2.533(14) 2_565
Dy1 O30 2.691(16) .
Dy1 C14 2.86(2) 2_565
Dy1 Dy2 3.7656(5) .
Dy2 O9 2.272(4) .
Dy2 O35 2.303(4) .
Dy2 O7 2.325(4) 2
Dy2 O37 2.377(4) .
Dy2 O12 2.396(5) .
Dy2 O34 2.429(4) .
Dy2 O32 2.460(5) .
Dy2 O13 2.536(4) .
Dy2 C30 2.837(7) .
Dy2 Dy3 3.7627(8) .
Dy2 Dy4 3.8012(7) .
Dy3 O38 2.336(4) .
Dy3 O15 2.345(4) .
Dy3 O36 2.375(4) .
Dy3 O1 2.375(4) .
Dy3 O37 2.381(4) .
Dy3 O39 2.384(4) .
Dy3 O40 2.385(4) .
Dy3 O35 2.452(4) .
Dy3 Dy7 3.8007(10) .
Dy3 Dy4 3.8267(5) .
Dy4 O19 2.317(5) .
Dy4 O10 2.328(13) .
Dy4 O34 2.332(4) .
Dy4 O37 2.345(4) .
Dy4 O45 2.35(2) .
Dy4 O36 2.381(4) .
Dy4 O11 2.38(3) .
Dy4 O6 2.419(9) 2_565
Dy4 O24 2.487(10) .
Dy4 O25 2.568(8) .
Dy4 C72 2.900(10) .
Dy5 O14 2.328(4) .
Dy5 O23 2.344(4) 2_666
Dy5 O38 2.353(4) .
Dy5 O41 2.374(4) .
Dy5 O28 2.419(4) 2_566
Dy5 O33 2.440(4) .
Dy5 O40 2.460(4) .
Dy5 N1 2.616(5) .
Dy5 Dy7 3.7532(6) .
Dy5 Dy6 3.7898(4) .
Dy6 O18 2.274(4) .
Dy6 O22 2.286(4) 2_666
Dy6 O41 2.309(4) .
Dy6 O39 2.334(4) .
Dy6 O20 2.371(4) .
Dy6 O40 2.374(4) .
Dy6 O16 2.385(4) .
Dy6 Dy7 3.7251(4) .
Dy7 O17 2.285(4) 2_666
Dy7 O21 2.317(4) .
Dy7 O29 2.343(4) 2_566
Dy7 O38 2.347(4) .
Dy7 O41 2.393(4) .
Dy7 O27 2.395(5) .
Dy7 O39 2.424(4) .
Dy7 O26 2.469(5) .
Dy7 C78 2.758(7) .
O1 C1 1.227(7) .
O2 C1 1.231(8) .
O3 C14 1.27(2) .
O3 O5 1.35(2) .
O3 C15 1.91(2) .
O3 Dy1 2.483(9) 2_565
O4 O5 0.86(2) .
O4 C14 1.23(3) .
O4 C15 1.28(2) .
O4 Dy1 2.533(14) 2_565
O5 C14 0.696(17) .
O5 C15 1.25(2) .
O5 Dy1 2.220(17) 2_565
O6 C15 1.31(2) .
O6 Dy4 2.420(9) 2_565
O7 C16 1.265(9) .
O7 Dy2 2.325(4) 2
O8 C16 1.243(9) .
O8 Dy1 2.334(5) 2
O9 C29 1.256(8) .
O10 O11 0.65(2) .
O10 C29 1.325(14) .
O11 C29 1.18(3) .
O12 C30 1.281(7) .
O13 C30 1.241(8) .
O14 C43 1.264(7) .
O15 C43 1.252(7) .
O16 C44 1.267(7) .
O17 C44 1.253(7) .
O17 Dy7 2.285(4) 2_666
O18 C57 1.274(8) .
O19 C57 1.229(8) .
O20 C58 1.266(7) .
O21 C58 1.250(7) .
O22 C71 1.238(7) .
O22 Dy6 2.286(4) 2_666
O23 C71 1.263(7) .
O23 Dy5 2.344(4) 2_666
O24 O45 1.31(2) .
O24 C72 1.413(15) .
O25 C72 1.159(10) .
O26 C78 1.261(9) .
O27 C78 1.243(8) .
O28 C84 1.263(7) .
O28 Dy5 2.419(4) 2_566
O29 C84 1.251(7) .
O29 Dy7 2.343(4) 2_566
O34 H34A 0.9844 .
O35 H35A 0.9137 .
O36 H36 0.9676 .
O37 H37 0.9612 .
O38 H132 0.8111 .
O39 H39A 0.9182 .
O40 H40A 0.8336 .
O41 H41A 0.9022 .
N1 C88 1.335(8) .
N1 C89 1.344(7) .
N3 C77 1.307(11) .
N3 C76 1.356(15) .
N84 C82 1.275(15) .
N84 C83 1.349(11) .
C1 C2 1.505(10) .
C2 C3 1.353(12) .
C2 C7 1.411(10) .
C3 C4 1.399(13) .
C3 H3A 0.9300 .
C4 C5 1.338(16) .
C4 H4 0.9300 .
C5 C6 1.422(18) .
C5 H5 0.9300 .
C6 C7 1.372(13) .
C6 H6 0.9300 .
C7 C8 1.482(15) .
C8 C13 1.357(13) .
C8 C9 1.377(14) .
C9 C10 1.326(17) .
C9 H9 0.9300 .
C10 C11 1.423(16) .
C10 H10 0.9300 .
C11 C12 1.365(13) .
C11 H11 0.9300 .
C12 C13 1.399(15) .
C12 H12 0.9300 .
C13 C15 1.536(17) .
C13 C14 1.60(2) .
C14 C15 0.95(2) .
C14 Dy1 2.86(2) 2_565
C16 C17 1.499(9) .
C17 C18 1.360(11) .
C17 C22 1.400(11) .
C18 C19 1.385(12) .
C18 H18 0.9300 .
C19 C20 1.416(15) .
C19 H19 0.9300 .
C20 C21 1.339(13) .
C20 H20 0.9300 .
C21 C22 1.417(8) .
C21 H21 0.9300 .
C22 C23 1.504(10) .
C23 C28 1.390(11) .
C23 C24 1.398(10) .
C24 C25 1.360(12) .
C24 H24 0.9300 .
C25 C26 1.350(14) .
C25 H25 0.9300 .
C26 C27 1.357(12) .
C26 H26 0.9300 .
C27 C28 1.378(11) .
C27 H27 0.9300 .
C28 C29 1.498(9) .
C30 C31 1.507(9) .
C31 C32 1.377(10) .
C31 C36 1.432(9) .
C32 C33 1.397(11) .
C32 H32 0.9300 .
C33 C34 1.362(11) .
C33 H33 0.9300 .
C34 C35 1.395(10) .
C34 H34 0.9300 .
C35 C36 1.384(9) .
C35 H35 0.9297 .
C36 C37 1.480(9) .
C37 C38 1.399(8) .
C37 C42 1.417(8) .
C38 C39 1.379(10) .
C38 H38 0.9300 .
C39 C40 1.365(10) .
C39 H39 0.9300 .
C40 C41 1.394(9) .
C40 H40 0.9299 .
C41 C42 1.370(8) .
C41 H41 0.9300 .
C42 C43 1.498(8) .
C44 C45 1.501(9) .
C45 C50 1.391(9) .
C45 C46 1.396(10) .
C46 C47 1.373(11) .
C46 H46 0.9300 .
C47 C48 1.369(13) .
C47 H47 0.9302 .
C48 C49 1.344(12) .
C48 H48 0.9300 .
C49 C50 1.411(10) .
C49 H49 0.9300 .
C50 C51 1.492(10) .
C51 C56 1.392(9) .
C51 C52 1.397(9) .
C52 C53 1.361(12) .
C52 H52 0.9300 .
C53 C54 1.411(13) .
C53 H53 0.9300 .
C54 C55 1.384(11) .
C54 H54 0.9300 .
C55 C56 1.391(11) .
C55 H55 0.9300 .
C56 C57 1.508(9) .
C58 C59 1.507(8) .
C59 C60 1.396(9) .
C59 C64 1.408(9) .
C60 C61 1.382(11) .
C60 H60 0.9300 .
C61 C62 1.373(13) .
C61 H61 0.9300 .
C62 C63 1.365(12) .
C62 H62 0.9300 .
C63 C64 1.418(9) .
C63 H63 0.9300 .
C64 C65 1.482(9) .
C65 C70 1.387(9) .
C65 C66 1.418(9) .
C66 C67 1.370(12) .
C66 H66 0.9300 .
C67 C68 1.391(13) .
C67 H67 0.9300 .
C68 C69 1.398(11) .
C68 H68 0.9300 .
C69 C70 1.396(10) .
C69 H69 0.9300 .
C70 C71 1.518(8) .
C72 O45 1.20(2) .
C72 C73 1.508(12) .
C73 C74 1.339(13) .
C73 C77 1.357(11) .
C74 C75 1.338(15) .
C74 H74 0.9300 .
C75 C76 1.389(17) .
C75 H75 0.9300 .
C76 H76 0.9300 .
C77 H77 0.9300 .
C78 C79 1.503(9) .
C79 C80 1.363(11) .
C79 C83 1.377(11) .
C80 C81 1.377(13) .
C80 H80 0.9300 .
C81 C82 1.328(17) .
C81 H81 0.9300 .
C82 H82 0.9300 .
C83 H83 0.9300 .
C84 C85 1.509(8) .
C85 C89 1.374(7) .
C85 C86 1.385(8) .
C86 C87 1.371(10) .
C86 H86 0.9300 .
C87 C88 1.371(9) .
C87 H87 0.9300 .
C88 H88 0.9302 .
C89 H89 0.9300 .
